data_7037390
loop_
_publ_author_name
'Ye, Qiong'
'Wang, Hui-Ting'
'Zhou, Lin'
'Kong, Li-Hui'
'Ye, Heng-Yun'
'Fu, Da-Wei'
'Zhang, Yi'

_publ_section_title
;
 Phase transition metal-crown ether coordination compounds tuned by metal
 ions.
;
_journal_issue 3
_journal_name_full 'Dalton transactions (Cambridge, England : 2003)'
_journal_page_first 1000
_journal_page_last 1006
_journal_paper_doi 10.1039/c5dt02631h
_journal_volume 45
_journal_year 2016
_chemical_formula_moiety 'C10 H20 Bi Cl3 O5'
_chemical_formula_sum 'C10 H20 Bi Cl3 O5'
_chemical_formula_weight 535.59
_chemical_name_systematic
; 
 ? 
;
_space_group_IT_number 19
_symmetry_cell_setting orthorhombic
_symmetry_space_group_name_Hall 'P 2ac 2ab'
_symmetry_space_group_name_H-M 'P 21 21 21'
_atom_sites_solution_hydrogens geom
_atom_sites_solution_primary direct
_atom_sites_solution_secondary difmap
_audit_creation_method SHELXL-97
_audit_update_record
;
2015-04-09 deposited with the CCDC.
2015-11-16 downloaded from the CCDC.
;
_cell_angle_alpha 90.00
_cell_angle_beta 90.00
_cell_angle_gamma 90.00
_cell_formula_units_Z 4
_cell_length_a 15.868(3)
_cell_length_b 7.6345(15)
_cell_length_c 13.226(3)
_cell_measurement_temperature 293(2)
_cell_measurement_theta_max 27.45
_cell_measurement_theta_min 2.57
_cell_volume 1602.3(6)
_computing_cell_refinement '<i>CrystalClear</i> (Rigaku, 2005)'
_computing_data_collection '<i>CrystalClear</i> (Rigaku, 2005)'
_computing_data_reduction '<i>CrystalClear</i> (Rigaku, 2005)'
_computing_molecular_graphics '<i>SHELXTL</i> (Sheldrick, 2008)'
_computing_publication_material '<i>PRPKAPPA</i> (Ferguson, 1999)'
_computing_structure_refinement '<i>SHELXL-97</i> (Sheldrick, 2008)'
_computing_structure_solution '<i>SHELXS-97</i> (Sheldrick, 2008)'
_diffrn_ambient_temperature 293(2)
_diffrn_measured_fraction_theta_full 0.998
_diffrn_measured_fraction_theta_max 0.998
_diffrn_measurement_device_type 'Mercury2 (2x2 bin mode)'
_diffrn_measurement_method CCD_Profile_fitting
_diffrn_radiation_monochromator graphite
_diffrn_radiation_source 'fine-focus sealed tube'
_diffrn_radiation_type MoK\a
_diffrn_radiation_wavelength 0.71073
_diffrn_reflns_av_R_equivalents 0.1496
_diffrn_reflns_av_sigmaI/netI 0.2020
_diffrn_reflns_limit_h_max 14
_diffrn_reflns_limit_h_min -20
_diffrn_reflns_limit_k_max 9
_diffrn_reflns_limit_k_min -8
_diffrn_reflns_limit_l_max 17
_diffrn_reflns_limit_l_min -17
_diffrn_reflns_number 10095
_diffrn_reflns_theta_full 27.45
_diffrn_reflns_theta_max 27.45
_diffrn_reflns_theta_min 2.57
_exptl_absorpt_coefficient_mu 11.515
_exptl_absorpt_correction_T_max 0.2067
_exptl_absorpt_correction_T_min 0.2067
_exptl_absorpt_correction_type multi-scan
_exptl_absorpt_process_details '<i>CrystalClear</i> (Rigaku, 2005)'
_exptl_crystal_colour Light-yellow
_exptl_crystal_density_diffrn 2.220
_exptl_crystal_density_method 'not measured'
_exptl_crystal_description block
_exptl_crystal_F_000 1016
_refine_diff_density_max 2.222
_refine_diff_density_min -2.645
_refine_diff_density_rms 0.478
_refine_ls_abs_structure_details 'Flack H D (1983), Acta Cryst. A39, 876-881'
_refine_ls_abs_structure_Flack 0.264(19)
_refine_ls_extinction_method none
_refine_ls_goodness_of_fit_ref 1.030
_refine_ls_hydrogen_treatment mixed
_refine_ls_matrix_type full
_refine_ls_number_parameters 95
_refine_ls_number_reflns 3655
_refine_ls_number_restraints 42
_refine_ls_restrained_S_all 1.024
_refine_ls_R_factor_all 0.0582
_refine_ls_R_factor_gt 0.0453
_refine_ls_shift/su_max 0.000
_refine_ls_shift/su_mean 0.000
_refine_ls_structure_factor_coef Fsqd
_refine_ls_weighting_details 'calc w=1/[\s^2^(Fo^2^)+(0.0610P)^2^+0.0000P] where P=(Fo^2^+2Fc^2^)/3'
_refine_ls_weighting_scheme calc
_refine_ls_wR_factor_gt 0.0984
_refine_ls_wR_factor_ref 0.1606
_reflns_number_gt 2483
_reflns_number_total 3655
_reflns_threshold_expression >2sigma(I)
_cod_data_source_file c5dt02631h2.cif
_cod_data_source_block new
_cod_depositor_comments
;
The following automatic conversions were performed:

'_symmetry_cell_setting' value 'Orthorhombic' changed to
'orthorhombic' according to
/usr/data/users/saulius/crontab/automatic-downloads/rss-feeds/RSC/lib/dictionaries/cif_core.dic
dictionary named 'cif_core.dic' version 2.4.2 from 2011-04-26.

Automatic conversion script
Id: cif_fix_values 4268 2015-11-12 08:31:59Z antanas 

 Adding full bibliography for 7037390--7037395.cif.
;
_cod_database_code 7037390

loop_
_symmetry_equiv_pos_as_xyz
'x, y, z'
'-x+1/2, -y, z+1/2'
'-x, y+1/2, -z+1/2'
'x+1/2, -y+1/2, -z'

loop_
_atom_site_label
_atom_site_type_symbol
_atom_site_fract_x
_atom_site_fract_y
_atom_site_fract_z
_atom_site_U_iso_or_equiv
_atom_site_adp_type
_atom_site_occupancy
_atom_site_symmetry_multiplicity
_atom_site_calc_flag
_atom_site_refinement_flags
Bi1 Bi 0.11029(3) 0.25352(8) 0.00879(3) 0.01404(18) Uani 1 1 d .
Cl1 Cl 0.0009(3) 0.0118(5) 0.0010(3) 0.0224(9) Uani 1 1 d .
Cl3 Cl 0.1938(3) 0.1253(5) -0.1365(3) 0.0224(9) Uani 1 1 d .
Cl2 Cl 0.1943(3) 0.0598(5) 0.1300(3) 0.0201(9) Uani 1 1 d .
C6 C 0.1290(11) 0.629(2) -0.1763(13) 0.0306(14) Uani 1 1 d U
H6A H 0.1663 0.6851 -0.2246 0.037 Uiso 1 1 calc R
H6B H 0.0907 0.7178 -0.1505 0.037 Uiso 1 1 calc R
C8 C 0.2620(12) 0.600(2) 0.0421(12) 0.0306(14) Uani 1 1 d U
H8A H 0.3063 0.5356 0.0084 0.037 Uiso 1 1 calc R
H8B H 0.2890 0.6897 0.0830 0.037 Uiso 1 1 calc R
C4 C -0.0647(12) 0.482(2) -0.1335(13) 0.0306(14) Uani 1 1 d U
H4A H -0.1032 0.4545 -0.1882 0.037 Uiso 1 1 calc R
H4B H -0.0574 0.6081 -0.1327 0.037 Uiso 1 1 calc R
C7 C 0.2130(12) 0.688(2) -0.0342(12) 0.0306(14) Uani 1 1 d U
H7A H 0.1693 0.7580 -0.0028 0.037 Uiso 1 1 calc R
H7B H 0.2488 0.7643 -0.0738 0.037 Uiso 1 1 calc R
C5 C 0.0799(12) 0.491(2) -0.2280(12) 0.0306(14) Uani 1 1 d U
H5A H 0.1182 0.4049 -0.2558 0.037 Uiso 1 1 calc R
H5B H 0.0489 0.5431 -0.2838 0.037 Uiso 1 1 calc R
C10 C 0.1462(11) 0.433(2) 0.2559(12) 0.0306(14) Uani 1 1 d U
H10A H 0.1840 0.3352 0.2660 0.037 Uiso 1 1 calc R
H10B H 0.1299 0.4782 0.3217 0.037 Uiso 1 1 calc R
C9 C 0.1903(12) 0.576(2) 0.1954(12) 0.0306(14) Uani 1 1 d U
H9A H 0.1510 0.6687 0.1775 0.037 Uiso 1 1 calc R
H9B H 0.2362 0.6269 0.2340 0.037 Uiso 1 1 calc R
C2 C -0.0751(12) 0.427(2) 0.1383(12) 0.0306(14) Uani 1 1 d U
H2A H -0.0863 0.3046 0.1512 0.037 Uiso 1 1 calc R
H2B H -0.1273 0.4923 0.1456 0.037 Uiso 1 1 calc R
C3 C -0.1061(12) 0.427(2) -0.0339(12) 0.0306(14) Uani 1 1 d U
H3A H -0.1539 0.5013 -0.0178 0.037 Uiso 1 1 calc R
H3B H -0.1243 0.3059 -0.0359 0.037 Uiso 1 1 calc R
C1 C -0.0108(12) 0.495(2) 0.2097(12) 0.0306(14) Uani 1 1 d U
H1A H -0.0318 0.4900 0.2785 0.037 Uiso 1 1 calc R
H1B H 0.0033 0.6151 0.1936 0.037 Uiso 1 1 calc R
O1 O 0.1767(8) 0.5613(14) -0.0963(8) 0.0263(13) Uani 1 1 d U
O4 O 0.0686(8) 0.3744(15) 0.1979(8) 0.0263(13) Uani 1 1 d .
O5 O 0.2220(8) 0.4896(15) 0.1050(8) 0.0263(13) Uani 1 1 d .
O2 O 0.0178(8) 0.4004(14) -0.1563(8) 0.0263(13) Uani 1 1 d .
O3 O -0.0401(8) 0.4513(14) 0.0354(8) 0.0263(13) Uani 1 1 d .

loop_
_atom_site_aniso_label
_atom_site_aniso_U_11
_atom_site_aniso_U_22
_atom_site_aniso_U_33
_atom_site_aniso_U_23
_atom_site_aniso_U_13
_atom_site_aniso_U_12
Bi1 0.0103(3) 0.0173(3) 0.0146(3) 0.0002(4) 0.00043(19) 0.0006(3)
Cl1 0.020(2) 0.023(2) 0.024(2) -0.0043(18) -0.0015(18) -0.0050(16)
Cl3 0.032(3) 0.018(2) 0.0171(19) 0.0054(17) 0.0098(17) 0.0077(19)
Cl2 0.020(2) 0.024(2) 0.0168(19) 0.0006(17) -0.0004(16) -0.0006(19)
C6 0.044(4) 0.026(3) 0.021(3) 0.013(2) -0.003(3) -0.004(3)
C8 0.044(4) 0.026(3) 0.021(3) 0.013(2) -0.003(3) -0.004(3)
C4 0.044(4) 0.026(3) 0.021(3) 0.013(2) -0.003(3) -0.004(3)
C7 0.044(4) 0.026(3) 0.021(3) 0.013(2) -0.003(3) -0.004(3)
C5 0.044(4) 0.026(3) 0.021(3) 0.013(2) -0.003(3) -0.004(3)
C10 0.044(4) 0.026(3) 0.021(3) 0.013(2) -0.003(3) -0.004(3)
C9 0.044(4) 0.026(3) 0.021(3) 0.013(2) -0.003(3) -0.004(3)
C2 0.044(4) 0.026(3) 0.021(3) 0.013(2) -0.003(3) -0.004(3)
C3 0.044(4) 0.026(3) 0.021(3) 0.013(2) -0.003(3) -0.004(3)
C1 0.044(4) 0.026(3) 0.021(3) 0.013(2) -0.003(3) -0.004(3)
O1 0.037(4) 0.025(3) 0.017(3) 0.011(2) -0.004(2) -0.003(3)
O4 0.037(4) 0.025(3) 0.017(3) 0.011(2) -0.004(2) -0.003(3)
O5 0.037(4) 0.025(3) 0.017(3) 0.011(2) -0.004(2) -0.003(3)
O2 0.037(4) 0.025(3) 0.017(3) 0.011(2) -0.004(2) -0.003(3)
O3 0.037(4) 0.025(3) 0.017(3) 0.011(2) -0.004(2) -0.003(3)

loop_
_atom_type_symbol
_atom_type_description
_atom_type_scat_dispersion_real
_atom_type_scat_dispersion_imag
_atom_type_scat_source
C C 0.0033 0.0016 'International Tables Vol C Tables 4.2.6.8 and 6.1.1.4'
H H 0.0000 0.0000 'International Tables Vol C Tables 4.2.6.8 and 6.1.1.4'
O O 0.0106 0.0060 'International Tables Vol C Tables 4.2.6.8 and 6.1.1.4'
Cl Cl 0.1484 0.1585 'International Tables Vol C Tables 4.2.6.8 and 6.1.1.4'
Bi Bi -4.1077 10.2566 'International Tables Vol C Tables 4.2.6.8 and 6.1.1.4'

loop_
_geom_angle_atom_site_label_1
_geom_angle_atom_site_label_2
_geom_angle_atom_site_label_3
_geom_angle
Cl3 Bi1 Cl1 92.64(14)
Cl3 Bi1 Cl2 88.81(13)
Cl1 Bi1 Cl2 87.77(13)
Cl3 Bi1 O4 161.3(3)
Cl1 Bi1 O4 96.7(3)
Cl2 Bi1 O4 75.5(3)
O1 C6 C5 111.8(15)
O1 C6 H6A 109.3
C5 C6 H6A 109.3
O1 C6 H6B 109.3
C5 C6 H6B 109.3
H6A C6 H6B 107.9
O5 C8 C7 118.1(16)
O5 C8 H8A 107.8
C7 C8 H8A 107.8
O5 C8 H8B 107.8
C7 C8 H8B 107.8
H8A C8 H8B 107.1
O2 C4 C3 116.1(14)
O2 C4 H4A 108.3
C3 C4 H4A 108.3
O2 C4 H4B 108.3
C3 C4 H4B 108.3
H4A C4 H4B 107.4
O1 C7 C8 108.5(13)
O1 C7 H7A 110.0
C8 C7 H7A 110.0
O1 C7 H7B 110.0
C8 C7 H7B 110.0
H7A C7 H7B 108.4
C6 C5 O2 112.0(14)
C6 C5 H5A 109.2
O2 C5 H5A 109.2
C6 C5 H5B 109.2
O2 C5 H5B 109.2
H5A C5 H5B 107.9
O4 C10 C9 108.6(13)
O4 C10 H10A 110.0
C9 C10 H10A 110.0
O4 C10 H10B 110.0
C9 C10 H10B 110.0
H10A C10 H10B 108.4
O5 C9 C10 105.3(13)
O5 C9 H9A 110.7
C10 C9 H9A 110.7
O5 C9 H9B 110.7
C10 C9 H9B 110.7
H9A C9 H9B 108.8
O3 C2 C1 106.5(14)
O3 C2 H2A 110.4
C1 C2 H2A 110.4
O3 C2 H2B 110.4
C1 C2 H2B 110.4
H2A C2 H2B 108.6
O3 C3 C4 101.9(14)
O3 C3 H3A 111.4
C4 C3 H3A 111.4
O3 C3 H3B 111.4
C4 C3 H3B 111.4
H3A C3 H3B 109.3
C2 C1 O4 106.7(14)
C2 C1 H1A 110.4
O4 C1 H1A 110.4
C2 C1 H1B 110.4
O4 C1 H1B 110.4
H1A C1 H1B 108.6
C7 O1 C6 114.4(13)
C10 O4 C1 115.3(12)
C10 O4 Bi1 111.4(9)
C1 O4 Bi1 118.8(8)
C8 O5 C9 112.6(13)
C4 O2 C5 120.2(12)
C3 O3 C2 107.6(13)

loop_
_geom_bond_atom_site_label_1
_geom_bond_atom_site_label_2
_geom_bond_distance
Bi1 Cl3 2.531(4)
Bi1 Cl1 2.536(4)
Bi1 Cl2 2.556(4)
Bi1 O4 2.747(11)
C6 O1 1.401(18)
C6 C5 1.48(2)
C6 H6A 0.9700
C6 H6B 0.9700
C8 O5 1.344(18)
C8 C7 1.44(2)
C8 H8A 0.9700
C8 H8B 0.9700
C4 O2 1.48(2)
C4 C3 1.53(2)
C4 H4A 0.9700
C4 H4B 0.9700
C7 O1 1.391(18)
C7 H7A 0.9700
C7 H7B 0.9700
C5 O2 1.535(19)
C5 H5A 0.9700
C5 H5B 0.9700
C10 O4 1.520(19)
C10 C9 1.52(2)
C10 H10A 0.9700
C10 H10B 0.9700
C9 O5 1.457(19)
C9 H9A 0.9700
C9 H9B 0.9700
C2 O3 1.48(2)
C2 C1 1.48(2)
C2 H2A 0.9700
C2 H2B 0.9700
C3 O3 1.405(19)
C3 H3A 0.9700
C3 H3B 0.9700
C1 O4 1.57(2)
C1 H1A 0.9700
C1 H1B 0.9700
